data_4083382
loop_
_publ_author_name
'Jami, Ananda Kumar'
'Prabhu, M. Santhana Raj'
'Baskar, Viswanathan'

_publ_section_title
;
 Isolation of Tetranuclear Organoantimony Oxo Clusters and
 Hexa-decanuclear Polyoxostibonates
;
_journal_issue 5
_journal_name_full Organometallics
_journal_page_first 1137
_journal_paper_doi 10.1021/om900942q
_journal_volume 29
_journal_year 2010
_chemical_formula_moiety 'C126 H120 Cl16 N12 O36 Sb16'
_chemical_formula_sum 'C126 H120 Cl16 N12 O36 Sb16'
_chemical_formula_weight 4893.54
_chemical_name_systematic
; 
 ? 
;
_space_group_IT_number 14
_symmetry_cell_setting monoclinic
_symmetry_space_group_name_Hall '-P 2yn'
_symmetry_space_group_name_H-M 'P 1 21/n 1'
_atom_sites_solution_hydrogens geom
_atom_sites_solution_primary direct
_atom_sites_solution_secondary difmap
_audit_creation_method SHELXL-97
_cell_angle_alpha 90.00
_cell_angle_beta 108.4530(10)
_cell_angle_gamma 90.00
_cell_formula_units_Z 2
_cell_length_a 18.4669(17)
_cell_length_b 19.0133(17)
_cell_length_c 25.074(2)
_cell_measurement_reflns_used 9041
_cell_measurement_temperature 100(2)
_cell_measurement_theta_max 25.03
_cell_measurement_theta_min 2.31
_cell_volume 8351.2(13)
_computing_cell_refinement 'Bruker SMART'
_computing_data_collection 'Bruker SMART'
_computing_data_reduction 'Bruker SAINT'
_computing_molecular_graphics 'Bruker SHELXTL'
_computing_publication_material 'Bruker SHELXTL'
_computing_structure_refinement 'SHELXL-97 (Sheldrick, 1997)'
_computing_structure_solution 'SHELXS-97 (Sheldrick, 1990)'
_diffrn_ambient_temperature 100(2)
_diffrn_measured_fraction_theta_full 0.997
_diffrn_measured_fraction_theta_max 0.997
_diffrn_measurement_device_type 'CCD area detector'
_diffrn_measurement_method 'phi and omega scans'
_diffrn_radiation_monochromator graphite
_diffrn_radiation_source 'fine-focus sealed tube'
_diffrn_radiation_type MoK\a
_diffrn_radiation_wavelength 0.71073
_diffrn_reflns_av_R_equivalents 0.0383
_diffrn_reflns_av_sigmaI/netI 0.0285
_diffrn_reflns_limit_h_max 21
_diffrn_reflns_limit_h_min -21
_diffrn_reflns_limit_k_max 22
_diffrn_reflns_limit_k_min -22
_diffrn_reflns_limit_l_max 29
_diffrn_reflns_limit_l_min -29
_diffrn_reflns_number 78209
_diffrn_reflns_theta_full 25.04
_diffrn_reflns_theta_max 25.04
_diffrn_reflns_theta_min 1.58
_exptl_absorpt_coefficient_mu 2.867
_exptl_absorpt_correction_T_max 0.5712
_exptl_absorpt_correction_T_min 0.4088
_exptl_absorpt_correction_type empirical
_exptl_absorpt_process_details brukersadbas
_exptl_crystal_colour colorless
_exptl_crystal_density_diffrn 1.946
_exptl_crystal_density_method 'not measured'
_exptl_crystal_description block
_exptl_crystal_F_000 4672
_exptl_crystal_size_max 0.38
_exptl_crystal_size_mid 0.28
_exptl_crystal_size_min 0.22
_refine_diff_density_max 2.750
_refine_diff_density_min -1.685
_refine_diff_density_rms 0.242
_refine_ls_extinction_method none
_refine_ls_goodness_of_fit_ref 1.090
_refine_ls_hydrogen_treatment mixed
_refine_ls_matrix_type full
_refine_ls_number_parameters 934
_refine_ls_number_reflns 14727
_refine_ls_number_restraints 0
_refine_ls_restrained_S_all 1.090
_refine_ls_R_factor_all 0.0664
_refine_ls_R_factor_gt 0.0483
_refine_ls_shift/su_max 0.002
_refine_ls_shift/su_mean 0.000
_refine_ls_structure_factor_coef Fsqd
_refine_ls_weighting_details 'calc w=1/[\s^2^(Fo^2^)+(0.0748P)^2^+118.8923P] where P=(Fo^2^+2Fc^2^)/3'
_refine_ls_weighting_scheme calc
_refine_ls_wR_factor_gt 0.1349
_refine_ls_wR_factor_ref 0.1547
_reflns_number_gt 11774
_reflns_number_total 14727
_reflns_threshold_expression >2sigma(I)
_cod_data_source_file om900942q_si_002.cif
_cod_data_source_block COMPOUND_5
_cod_depositor_comments
;
The following automatic conversions were performed:

'_symmetry_cell_setting' value 'Monoclinic' changed to 'monoclinic'
according to
/usr/data/users/saulius/automatic-downloads/retrospective/ACS/lib/dictionaries/cif_core.dic
dictionary named 'cif_core.dic' version 2.4.2 from 2011-04-26.

Automatic conversion script
Id: cif_fix_values 2281 2013-09-26 08:29:07Z andrius 
;
_cod_original_cell_volume 8351.1(13)
_cod_original_sg_symbol_Hall '-P 2ybc '
_cod_original_sg_symbol_H-M 'P2(1)/n  '
_cod_database_code 4083382

loop_
_symmetry_equiv_pos_as_xyz
'x, y, z'
'-x+1/2, y+1/2, -z+1/2'
'-x, -y, -z'
'x-1/2, -y-1/2, z-1/2'

loop_
_atom_site_label
_atom_site_type_symbol
_atom_site_fract_x
_atom_site_fract_y
_atom_site_fract_z
_atom_site_U_iso_or_equiv
_atom_site_adp_type
_atom_site_occupancy
_atom_site_symmetry_multiplicity
_atom_site_calc_flag
_atom_site_refinement_flags
Sb6 Sb 0.23233(3) 0.43074(3) 1.05840(2) 0.02136(14) Uani 1 1 d .
Sb7 Sb 0.13734(3) 0.42679(3) 0.93023(2) 0.02094(14) Uani 1 1 d .
Sb2 Sb -0.04442(3) 0.32362(3) 0.90646(2) 0.02036(14) Uani 1 1 d .
Sb4 Sb -0.02189(3) 0.40666(3) 1.11253(2) 0.02091(14) Uani 1 1 d .
Sb5 Sb 0.05937(3) 0.33211(3) 1.03455(2) 0.01995(14) Uani 1 1 d .
Sb8 Sb 0.21094(3) 0.57068(3) 0.98447(2) 0.02095(14) Uani 1 1 d .
Sb3 Sb -0.06456(3) 0.45453(3) 0.82889(2) 0.02136(14) Uani 1 1 d .
Sb1 Sb -0.20007(3) 0.40948(3) 0.87475(2) 0.02166(14) Uani 1 1 d .
O11 O 0.0644(3) 0.3615(3) 0.9547(2) 0.0185(12) Uani 1 1 d .
O8 O 0.0123(3) 0.4315(3) 1.0414(2) 0.0188(12) Uani 1 1 d .
O10 O -0.0463(3) 0.5135(3) 1.1177(2) 0.0180(12) Uani 1 1 d .
O6 O -0.2232(3) 0.5080(3) 0.8821(2) 0.0228(13) Uani 1 1 d .
O3 O -0.0250(3) 0.3585(3) 0.8391(2) 0.0231(13) Uani 1 1 d .
O17 O 0.1207(3) 0.6199(3) 0.9381(2) 0.0236(13) Uani 1 1 d .
O12 O 0.1587(3) 0.3687(3) 1.0764(2) 0.0215(12) Uani 1 1 d .
O9 O 0.0261(3) 0.3190(3) 1.1008(2) 0.0240(13) Uani 1 1 d .
O1 O -0.0823(3) 0.4270(3) 0.9056(2) 0.0202(12) Uani 1 1 d .
O5 O -0.2065(3) 0.3819(3) 0.9482(2) 0.0233(13) Uani 1 1 d .
O7 O -0.0436(3) 0.3079(3) 0.9836(2) 0.0214(12) Uani 1 1 d .
O13 O 0.1442(3) 0.4884(3) 0.9994(2) 0.0205(12) Uani 1 1 d .
O16 O 0.2050(3) 0.5054(3) 0.9197(2) 0.0212(12) Uani 1 1 d .
O4 O -0.1753(3) 0.4372(3) 0.8046(2) 0.0255(13) Uani 1 1 d .
O14 O 0.2213(3) 0.3783(3) 0.9878(2) 0.0231(13) Uani 1 1 d .
O2 O -0.1568(3) 0.3111(3) 0.8739(2) 0.0246(13) Uani 1 1 d .
O18 O -0.0773(3) 0.5536(3) 0.8414(3) 0.0248(13) Uani 1 1 d .
O15 O 0.2936(3) 0.5073(3) 1.0352(2) 0.0232(13) Uani 1 1 d .
C43 C 0.2899(5) 0.6436(5) 0.9696(4) 0.0230(18) Uani 1 1 d .
C31 C 0.3314(5) 0.3775(5) 1.1068(4) 0.0258(19) Uani 1 1 d .
C30 C 0.1554(6) 0.2101(5) 1.0122(4) 0.034(2) Uani 1 1 d .
H30 H 0.1771 0.2454 0.9953 0.041 Uiso 1 1 calc R
C25 C 0.1018(5) 0.2282(4) 1.0368(3) 0.0235(18) Uani 1 1 d .
C11 C 0.0441(6) 0.1372(5) 0.8458(4) 0.036(2) Uani 1 1 d .
H11 H 0.0697 0.1277 0.8192 0.044 Uiso 1 1 calc R
C12 C 0.0233(5) 0.2056(5) 0.8545(4) 0.031(2) Uani 1 1 d .
H12 H 0.0347 0.2430 0.8334 0.038 Uiso 1 1 calc R
C37 C 0.1560(5) 0.3689(5) 0.8640(4) 0.028(2) Uani 1 1 d .
C8 C -0.0289(5) 0.1646(5) 0.9241(4) 0.031(2) Uani 1 1 d .
H8 H -0.0533 0.1741 0.9515 0.038 Uiso 1 1 calc R
C26 C 0.0718(6) 0.1760(5) 1.0630(4) 0.034(2) Uani 1 1 d .
H26 H 0.0352 0.1880 1.0809 0.041 Uiso 1 1 calc R
C7 C -0.0131(5) 0.2195(5) 0.8929(4) 0.028(2) Uani 1 1 d .
C38 C 0.1401(6) 0.3978(6) 0.8113(4) 0.042(3) Uani 1 1 d .
H38 H 0.1119 0.4404 0.8026 0.050 Uiso 1 1 calc R
C39 C 0.1653(6) 0.3647(6) 0.7703(4) 0.043(3) Uani 1 1 d .
H39 H 0.1529 0.3835 0.7334 0.052 Uiso 1 1 calc R
C13 C -0.0547(5) 0.4608(5) 0.7470(4) 0.030(2) Uani 1 1 d .
C1 C -0.3136(5) 0.3841(5) 0.8269(4) 0.028(2) Uani 1 1 d .
C19 C -0.0459(6) 0.3709(5) 1.1851(4) 0.028(2) Uani 1 1 d .
C4 C -0.4659(6) 0.3725(6) 0.7633(4) 0.040(2) Uani 1 1 d .
C36 C 0.3759(6) 0.4058(5) 1.1570(4) 0.035(2) Uani 1 1 d .
H36 H 0.3603 0.4483 1.1701 0.042 Uiso 1 1 calc R
C10 C 0.0266(6) 0.0838(6) 0.8763(5) 0.040(3) Uani 1 1 d .
C44 C 0.3365(5) 0.6821(5) 1.0148(4) 0.033(2) Uani 1 1 d .
H44 H 0.3351 0.6728 1.0517 0.039 Uiso 1 1 calc R
C35 C 0.4425(6) 0.3736(7) 1.1888(4) 0.045(3) Uani 1 1 d .
H35 H 0.4726 0.3933 1.2236 0.054 Uiso 1 1 calc R
C24 C 0.0056(7) 0.3239(5) 1.2197(4) 0.040(2) Uani 1 1 d .
H24 H 0.0462 0.3057 1.2082 0.048 Uiso 1 1 calc R
C32 C 0.3540(6) 0.3160(6) 1.0873(5) 0.040(3) Uani 1 1 d .
H32 H 0.3241 0.2961 1.0526 0.048 Uiso 1 1 calc R
C47 C 0.3399(6) 0.7102(7) 0.9081(5) 0.047(3) Uani 1 1 d .
H47 H 0.3409 0.7205 0.8712 0.056 Uiso 1 1 calc R
C27 C 0.0954(7) 0.1067(5) 1.0630(4) 0.039(2) Uani 1 1 d .
H27 H 0.0756 0.0711 1.0810 0.046 Uiso 1 1 calc R
C6 C -0.3713(6) 0.4046(6) 0.8477(4) 0.037(2) Uani 1 1 d .
H6 H -0.3583 0.4243 0.8844 0.044 Uiso 1 1 calc R
C29 C 0.1786(6) 0.1406(6) 1.0118(5) 0.042(3) Uani 1 1 d .
H29 H 0.2156 0.1281 0.9944 0.051 Uiso 1 1 calc R
C28 C 0.1473(7) 0.0906(6) 1.0368(5) 0.046(3) Uani 1 1 d .
C17 C -0.0597(8) 0.5264(7) 0.6638(5) 0.054(3) Uani 1 1 d .
H17 H -0.0689 0.5694 0.6435 0.065 Uiso 1 1 calc R
C2 C -0.3340(6) 0.3599(7) 0.7737(5) 0.046(3) Uani 1 1 d .
H2 H -0.2952 0.3470 0.7581 0.055 Uiso 1 1 calc R
C20 C -0.1063(6) 0.3941(6) 1.2014(5) 0.041(3) Uani 1 1 d .
H20 H -0.1427 0.4252 1.1776 0.049 Uiso 1 1 calc R
C46 C 0.3852(6) 0.7474(5) 0.9534(5) 0.040(3) Uani 1 1 d .
C45 C 0.3845(6) 0.7335(5) 1.0066(5) 0.039(2) Uani 1 1 d .
H45 H 0.4167 0.7590 1.0376 0.047 Uiso 1 1 calc R
C9 C -0.0091(6) 0.0956(5) 0.9155(5) 0.040(2) Uani 1 1 d .
H9 H -0.0203 0.0578 0.9364 0.048 Uiso 1 1 calc R
C48 C 0.2929(6) 0.6575(6) 0.9167(4) 0.041(2) Uani 1 1 d .
H48 H 0.2625 0.6309 0.8857 0.049 Uiso 1 1 calc R
C18 C -0.0679(7) 0.5228(7) 0.7171(5) 0.049(3) Uani 1 1 d .
H18 H -0.0827 0.5635 0.7330 0.058 Uiso 1 1 calc R
C3 C -0.4102(7) 0.3532(7) 0.7407(5) 0.052(3) Uani 1 1 d .
H3 H -0.4232 0.3357 0.7033 0.062 Uiso 1 1 calc R
C40 C 0.2079(6) 0.3051(7) 0.7846(5) 0.046(3) Uani 1 1 d .
C34 C 0.4642(6) 0.3135(6) 1.1694(5) 0.043(3) Uani 1 1 d .
C23 C -0.0014(8) 0.3031(6) 1.2707(5) 0.051(3) Uani 1 1 d .
H23 H 0.0351 0.2726 1.2949 0.061 Uiso 1 1 calc R
C33 C 0.4214(7) 0.2836(6) 1.1193(5) 0.050(3) Uani 1 1 d .
H33 H 0.4377 0.2411 1.1067 0.060 Uiso 1 1 calc R
C14 C -0.0314(8) 0.4031(7) 0.7234(5) 0.053(3) Uani 1 1 d .
H14 H -0.0205 0.3600 0.7436 0.064 Uiso 1 1 calc R
C42 C 0.1980(7) 0.3069(6) 0.8769(5) 0.049(3) Uani 1 1 d .
H42 H 0.2094 0.2867 0.9132 0.059 Uiso 1 1 calc R
C22 C -0.0620(7) 0.3274(7) 1.2855(5) 0.048(3) Uani 1 1 d .
C41 C 0.2235(7) 0.2744(7) 0.8358(5) 0.055(3) Uani 1 1 d .
H41 H 0.2512 0.2315 0.8438 0.067 Uiso 1 1 calc R
C21 C -0.1148(7) 0.3728(7) 1.2517(5) 0.053(3) Uani 1 1 d .
H21 H -0.1564 0.3893 1.2628 0.063 Uiso 1 1 calc R
C16 C -0.0393(9) 0.4699(7) 0.6415(5) 0.060(4) Uani 1 1 d .
Cl1 Cl -0.56207(15) 0.36277(17) 0.72406(12) 0.0510(7) Uani 1 1 d .
Cl6 Cl 0.54976(17) 0.27301(18) 1.20878(13) 0.0562(8) Uani 1 1 d .
Cl5 Cl 0.1720(2) 0.00242(16) 1.03196(15) 0.0654(9) Uani 1 1 d .
Cl2 Cl 0.0490(2) -0.00285(15) 0.86412(16) 0.0617(9) Uani 1 1 d .
Cl8 Cl 0.4431(2) 0.81487(17) 0.94286(17) 0.0629(9) Uani 1 1 d .
Cl7 Cl 0.24598(19) 0.2672(2) 0.73578(15) 0.0711(11) Uani 1 1 d .
Cl4 Cl -0.0704(2) 0.3012(3) 1.35037(14) 0.0810(12) Uani 1 1 d .
Cl3 Cl -0.0291(3) 0.4763(2) 0.57452(16) 0.1005(17) Uani 1 1 d .
N2 N 0.3828(5) 0.4541(5) 0.9853(4) 0.040(2) Uani 1 1 d .
H2A H 0.3659 0.4732 1.0110 0.048 Uiso 1 1 calc R
N1 N 0.3460(5) 0.4529(6) 0.9300(4) 0.050(3) Uani 1 1 d .
C50 C 0.4486(6) 0.4221(6) 0.9946(6) 0.048(3) Uani 1 1 d .
C52 C 0.3893(7) 0.4181(9) 0.9042(7) 0.075(5) Uani 1 1 d .
C49 C 0.5040(7) 0.4144(8) 1.0523(6) 0.066(4) Uani 1 1 d .
H49A H 0.4963 0.4525 1.0763 0.098 Uiso 1 1 calc R
H49B H 0.5562 0.4166 1.0505 0.098 Uiso 1 1 calc R
H49C H 0.4960 0.3690 1.0681 0.098 Uiso 1 1 calc R
C5 C -0.4471(6) 0.3971(6) 0.8168(4) 0.040(2) Uani 1 1 d .
H5 H -0.4859 0.4090 0.8326 0.048 Uiso 1 1 calc R
C51 C 0.4560(7) 0.4001(9) 0.9437(7) 0.075(5) Uani 1 1 d .
H51 H 0.4986 0.3773 0.9378 0.090 Uiso 1 1 calc R
C15 C -0.0239(10) 0.4080(8) 0.6694(6) 0.072(4) Uani 1 1 d .
H15 H -0.0082 0.3684 0.6528 0.086 Uiso 1 1 calc R
N5 N 0.2206(5) 0.3752(5) 0.1950(4) 0.039(2) Uani 1 1 d .
C60 C 0.2634(7) 0.3222(7) 0.2215(5) 0.050(3) Uani 1 1 d .
C61 C 0.3090(7) 0.3476(8) 0.2732(5) 0.058(4) Uani 1 1 d .
H61 H 0.3461 0.3218 0.3013 0.069 Uiso 1 1 calc R
C59 C 0.2626(9) 0.2517(7) 0.1955(6) 0.064(4) Uani 1 1 d .
H59A H 0.2100 0.2344 0.1813 0.096 Uiso 1 1 calc R
H59B H 0.2935 0.2189 0.2238 0.096 Uiso 1 1 calc R
H59C H 0.2838 0.2554 0.1644 0.096 Uiso 1 1 calc R
N6 N 0.2374(5) 0.4320(5) 0.2270(3) 0.037(2) Uani 1 1 d .
H6A H 0.2165 0.4736 0.2172 0.045 Uiso 1 1 calc R
C63 C 0.3192(8) 0.4723(9) 0.3188(5) 0.069(4) Uani 1 1 d .
H63A H 0.3608 0.4980 0.3110 0.103 Uiso 1 1 calc R
H63B H 0.3382 0.4503 0.3560 0.103 Uiso 1 1 calc R
H63C H 0.2779 0.5051 0.3180 0.103 Uiso 1 1 calc R
C62 C 0.2901(6) 0.4178(7) 0.2760(5) 0.048(3) Uani 1 1 d .
C53 C 0.3623(9) 0.4126(14) 0.8406(7) 0.131(10) Uani 1 1 d .
H53A H 0.3072 0.4036 0.8271 0.196 Uiso 1 1 calc R
H53B H 0.3890 0.3739 0.8290 0.196 Uiso 1 1 calc R
H53C H 0.3731 0.4568 0.8244 0.196 Uiso 1 1 calc R
N4 N 0.8369(5) 0.2419(4) 0.9990(4) 0.0350(19) Uani 1 1 d .
H4 H 0.8701 0.2758 1.0125 0.042 Uiso 1 1 calc R
C57 C 0.8146(6) 0.1953(5) 1.0304(5) 0.036(2) Uani 1 1 d .
C55 C 0.7541(6) 0.1774(5) 0.9396(5) 0.040(2) Uani 1 1 d .
C56 C 0.7602(6) 0.1526(5) 0.9927(5) 0.041(3) Uani 1 1 d .
H56 H 0.7330 0.1144 1.0018 0.050 Uiso 1 1 calc R
C58 C 0.8451(8) 0.1954(6) 1.0915(5) 0.054(3) Uani 1 1 d .
H58A H 0.8707 0.1505 1.1045 0.081 Uiso 1 1 calc R
H58B H 0.8033 0.2017 1.1073 0.081 Uiso 1 1 calc R
H58C H 0.8818 0.2339 1.1040 0.081 Uiso 1 1 calc R
C54 C 0.7049(8) 0.1540(7) 0.8827(6) 0.066(4) Uani 1 1 d .
H54A H 0.7132 0.1849 0.8540 0.099 Uiso 1 1 calc R
H54B H 0.6511 0.1561 0.8809 0.099 Uiso 1 1 calc R
H54C H 0.7181 0.1056 0.8761 0.099 Uiso 1 1 calc R
N3 N 0.8016(5) 0.2299(4) 0.9440(4) 0.037(2) Uani 1 1 d .

loop_
_atom_site_aniso_label
_atom_site_aniso_U_11
_atom_site_aniso_U_22
_atom_site_aniso_U_33
_atom_site_aniso_U_23
_atom_site_aniso_U_13
_atom_site_aniso_U_12
Sb6 0.0180(3) 0.0252(3) 0.0206(3) 0.0016(2) 0.0059(2) 0.0050(2)
Sb7 0.0195(3) 0.0229(3) 0.0220(3) 0.0014(2) 0.0089(2) 0.0048(2)
Sb2 0.0200(3) 0.0217(3) 0.0195(3) -0.0015(2) 0.0064(2) 0.0021(2)
Sb4 0.0222(3) 0.0215(3) 0.0204(3) 0.0008(2) 0.0088(2) 0.0018(2)
Sb5 0.0210(3) 0.0193(3) 0.0200(3) 0.0011(2) 0.0071(2) 0.0036(2)
Sb8 0.0189(3) 0.0245(3) 0.0206(3) 0.0013(2) 0.0078(2) 0.0012(2)
Sb3 0.0209(3) 0.0245(3) 0.0194(3) -0.0005(2) 0.0075(2) 0.0027(2)
Sb1 0.0182(3) 0.0264(3) 0.0203(3) -0.0005(2) 0.0059(2) 0.0020(2)
O11 0.016(3) 0.019(3) 0.024(3) 0.000(2) 0.011(2) 0.000(2)
O8 0.024(3) 0.018(3) 0.016(3) -0.001(2) 0.007(2) 0.001(2)
O10 0.018(3) 0.021(3) 0.016(3) -0.001(2) 0.006(2) -0.002(2)
O6 0.024(3) 0.023(3) 0.021(3) -0.003(2) 0.006(2) 0.003(2)
O3 0.029(3) 0.022(3) 0.020(3) 0.002(2) 0.010(3) 0.003(3)
O17 0.017(3) 0.030(3) 0.026(3) 0.005(3) 0.009(2) 0.001(2)
O12 0.016(3) 0.023(3) 0.023(3) 0.002(2) 0.003(2) 0.003(2)
O9 0.028(3) 0.026(3) 0.020(3) -0.002(2) 0.011(3) 0.004(3)
O1 0.016(3) 0.025(3) 0.019(3) -0.002(2) 0.005(2) 0.003(2)
O5 0.021(3) 0.027(3) 0.021(3) 0.001(2) 0.007(2) 0.001(2)
O7 0.020(3) 0.022(3) 0.021(3) 0.001(2) 0.006(2) 0.003(2)
O13 0.017(3) 0.025(3) 0.020(3) 0.003(2) 0.006(2) -0.001(2)
O16 0.020(3) 0.024(3) 0.021(3) -0.002(2) 0.008(2) 0.001(2)
O4 0.017(3) 0.038(4) 0.021(3) 0.002(3) 0.005(2) 0.001(3)
O14 0.019(3) 0.028(3) 0.021(3) 0.001(2) 0.005(2) 0.006(2)
O2 0.019(3) 0.026(3) 0.027(3) -0.002(3) 0.005(3) 0.000(2)
O18 0.024(3) 0.024(3) 0.026(3) -0.003(3) 0.008(3) 0.005(3)
O15 0.016(3) 0.028(3) 0.025(3) 0.004(3) 0.006(2) 0.000(2)
C43 0.019(4) 0.030(5) 0.020(4) -0.001(4) 0.007(3) 0.005(4)
C31 0.018(4) 0.036(5) 0.024(5) 0.009(4) 0.008(4) 0.006(4)
C30 0.036(5) 0.028(5) 0.039(6) 0.006(4) 0.013(4) 0.007(4)
C25 0.029(5) 0.020(4) 0.020(4) 0.003(3) 0.007(4) 0.008(4)
C11 0.031(5) 0.037(6) 0.036(6) -0.016(5) 0.003(4) 0.010(4)
C12 0.028(5) 0.034(5) 0.029(5) -0.003(4) 0.004(4) 0.004(4)
C37 0.027(5) 0.034(5) 0.022(5) -0.004(4) 0.008(4) 0.003(4)
C8 0.026(5) 0.031(5) 0.036(5) -0.003(4) 0.010(4) -0.004(4)
C26 0.041(6) 0.026(5) 0.036(5) 0.000(4) 0.015(5) 0.001(4)
C7 0.022(4) 0.026(5) 0.030(5) -0.004(4) -0.001(4) 0.000(4)
C38 0.046(6) 0.043(6) 0.036(6) -0.006(5) 0.011(5) 0.004(5)
C39 0.044(6) 0.059(7) 0.029(5) -0.006(5) 0.016(5) -0.004(5)
C13 0.029(5) 0.034(5) 0.029(5) 0.000(4) 0.012(4) 0.001(4)
C1 0.025(5) 0.028(5) 0.032(5) 0.000(4) 0.011(4) -0.002(4)
C19 0.041(5) 0.029(5) 0.020(4) 0.000(4) 0.017(4) -0.005(4)
C4 0.030(5) 0.049(6) 0.036(6) 0.007(5) 0.002(4) 0.001(5)
C36 0.032(5) 0.038(6) 0.034(5) 0.000(4) 0.009(4) 0.017(4)
C10 0.040(6) 0.036(6) 0.043(6) -0.017(5) 0.010(5) 0.004(5)
C44 0.026(5) 0.041(6) 0.036(5) 0.001(4) 0.018(4) -0.005(4)
C35 0.036(6) 0.067(8) 0.028(5) 0.000(5) 0.003(5) 0.010(5)
C24 0.054(7) 0.031(5) 0.037(6) 0.006(4) 0.017(5) 0.008(5)
C32 0.032(5) 0.053(7) 0.035(6) 0.001(5) 0.009(4) 0.016(5)
C47 0.038(6) 0.069(8) 0.037(6) 0.013(6) 0.017(5) -0.011(6)
C27 0.062(7) 0.022(5) 0.036(6) 0.006(4) 0.021(5) 0.004(5)
C6 0.027(5) 0.052(6) 0.030(5) -0.001(5) 0.007(4) 0.003(5)
C29 0.045(6) 0.042(6) 0.048(6) -0.001(5) 0.026(5) 0.014(5)
C28 0.070(8) 0.032(6) 0.037(6) 0.003(5) 0.018(6) 0.015(5)
C17 0.068(8) 0.056(8) 0.041(7) 0.015(6) 0.020(6) 0.013(6)
C2 0.032(6) 0.064(8) 0.044(6) -0.015(6) 0.017(5) -0.009(5)
C20 0.034(6) 0.053(7) 0.039(6) 0.002(5) 0.016(5) 0.000(5)
C46 0.036(6) 0.031(5) 0.060(7) 0.007(5) 0.026(5) -0.001(4)
C45 0.037(6) 0.033(5) 0.053(7) -0.008(5) 0.022(5) -0.001(4)
C9 0.043(6) 0.029(5) 0.047(6) -0.004(5) 0.011(5) 0.000(5)
C48 0.043(6) 0.045(6) 0.034(6) 0.000(5) 0.013(5) -0.010(5)
C18 0.062(8) 0.050(7) 0.037(6) 0.001(5) 0.019(6) 0.007(6)
C3 0.046(7) 0.076(9) 0.033(6) -0.016(6) 0.011(5) -0.008(6)
C40 0.026(5) 0.067(8) 0.049(7) -0.023(6) 0.016(5) 0.000(5)
C34 0.028(5) 0.059(7) 0.042(6) 0.015(5) 0.010(5) 0.018(5)
C23 0.068(8) 0.043(7) 0.041(6) 0.011(5) 0.017(6) 0.001(6)
C33 0.054(7) 0.050(7) 0.043(6) 0.000(5) 0.012(6) 0.028(6)
C14 0.078(9) 0.046(7) 0.040(6) 0.006(5) 0.025(6) 0.020(6)
C42 0.058(7) 0.047(7) 0.043(6) -0.002(5) 0.016(6) 0.018(6)
C22 0.055(7) 0.062(8) 0.030(6) 0.009(5) 0.016(5) -0.014(6)
C41 0.053(7) 0.067(8) 0.047(7) -0.012(6) 0.016(6) 0.024(6)
C21 0.038(6) 0.087(10) 0.041(6) 0.012(6) 0.024(5) -0.007(6)
C16 0.091(10) 0.060(8) 0.037(7) 0.006(6) 0.032(7) 0.018(7)
Cl1 0.0309(13) 0.0667(19) 0.0466(16) 0.0045(14) -0.0006(12) -0.0086(13)
Cl6 0.0420(15) 0.072(2) 0.0483(17) 0.0107(15) 0.0049(13) 0.0263(15)
Cl5 0.107(3) 0.0320(15) 0.067(2) 0.0071(14) 0.042(2) 0.0245(16)
Cl2 0.072(2) 0.0318(14) 0.085(2) -0.0174(15) 0.0295(18) 0.0092(14)
Cl8 0.066(2) 0.0452(17) 0.094(3) 0.0008(16) 0.0481(19) -0.0148(15)
Cl7 0.0528(18) 0.104(3) 0.063(2) -0.045(2) 0.0268(16) -0.0022(18)
Cl4 0.080(2) 0.129(4) 0.0410(18) 0.024(2) 0.0288(17) -0.013(2)
Cl3 0.180(5) 0.090(3) 0.051(2) 0.018(2) 0.066(3) 0.048(3)
N2 0.031(5) 0.049(5) 0.046(5) -0.003(4) 0.020(4) 0.003(4)
N1 0.031(5) 0.073(7) 0.052(6) -0.019(5) 0.022(4) -0.004(5)
C50 0.022(5) 0.048(7) 0.076(9) 0.002(6) 0.018(5) 0.003(5)
C52 0.033(7) 0.119(13) 0.083(10) -0.060(10) 0.032(7) -0.018(7)
C49 0.036(7) 0.084(10) 0.081(10) 0.034(8) 0.024(7) 0.009(6)
C5 0.028(5) 0.054(7) 0.039(6) -0.007(5) 0.010(4) 0.000(5)
C51 0.033(7) 0.103(12) 0.099(12) -0.032(10) 0.034(8) 0.005(7)
C15 0.101(12) 0.063(9) 0.065(9) -0.008(7) 0.044(9) 0.022(8)
N5 0.031(5) 0.047(5) 0.040(5) 0.009(4) 0.012(4) 0.001(4)
C60 0.060(8) 0.059(8) 0.043(7) 0.022(6) 0.033(6) 0.013(6)
C61 0.060(8) 0.086(10) 0.027(6) 0.020(6) 0.013(5) 0.032(7)
C59 0.096(11) 0.048(7) 0.062(8) 0.011(6) 0.044(8) 0.002(7)
N6 0.023(4) 0.058(6) 0.030(4) 0.008(4) 0.007(3) 0.010(4)
C63 0.057(8) 0.107(12) 0.033(7) -0.006(7) 0.000(6) 0.008(8)
C62 0.037(6) 0.072(8) 0.031(6) 0.006(5) 0.005(5) 0.018(6)
C53 0.043(9) 0.27(3) 0.089(13) -0.103(16) 0.037(9) -0.033(13)
N4 0.033(4) 0.034(5) 0.038(5) 0.008(4) 0.010(4) 0.000(4)
C57 0.035(5) 0.028(5) 0.047(6) 0.005(5) 0.017(5) 0.003(4)
C55 0.035(6) 0.032(5) 0.054(7) -0.007(5) 0.015(5) -0.001(4)
C56 0.038(6) 0.027(5) 0.062(7) 0.003(5) 0.019(5) -0.003(4)
C58 0.067(8) 0.042(7) 0.048(7) 0.014(5) 0.013(6) 0.001(6)
C54 0.070(9) 0.053(8) 0.075(10) -0.010(7) 0.022(8) -0.015(7)
N3 0.029(4) 0.035(5) 0.045(5) 0.005(4) 0.011(4) 0.000(4)

loop_
_atom_type_symbol
_atom_type_description
_atom_type_scat_dispersion_real
_atom_type_scat_dispersion_imag
_atom_type_scat_source
C C 0.0033 0.0016 'International Tables Vol C Tables 4.2.6.8 and 6.1.1.4'
H H 0.0000 0.0000 'International Tables Vol C Tables 4.2.6.8 and 6.1.1.4'
N N 0.0061 0.0033 'International Tables Vol C Tables 4.2.6.8 and 6.1.1.4'
O O 0.0106 0.0060 'International Tables Vol C Tables 4.2.6.8 and 6.1.1.4'
Cl Cl 0.1484 0.1585 'International Tables Vol C Tables 4.2.6.8 and 6.1.1.4'
Sb Sb -0.5866 1.5461 'International Tables Vol C Tables 4.2.6.8 and 6.1.1.4'

loop_
_geom_angle_atom_site_label_1
_geom_angle_atom_site_label_2
_geom_angle_atom_site_label_3
_geom_angle
_geom_angle_site_symmetry_1
_geom_angle_site_symmetry_3
O6 Sb6 O12 87.1(2) 3_567 .
O6 Sb6 O14 167.7(2) 3_567 .
O12 Sb6 O14 91.2(2) . .
O6 Sb6 O15 89.0(2) 3_567 .
O12 Sb6 O15 170.1(2) . .
O14 Sb6 O15 90.8(2) . .
O6 Sb6 C31 96.7(3) 3_567 .
O12 Sb6 C31 96.8(3) . .
O14 Sb6 C31 95.6(3) . .
O15 Sb6 C31 92.7(3) . .
O6 Sb6 O13 89.5(2) 3_567 .
O12 Sb6 O13 92.1(2) . .
O14 Sb6 O13 78.4(2) . .
O15 Sb6 O13 78.8(2) . .
C31 Sb6 O13 169.4(3) . .
O14 Sb7 O16 93.8(2) . .
O14 Sb7 O11 86.4(2) . .
O16 Sb7 O11 167.0(2) . .
O14 Sb7 O13 79.9(2) . .
O16 Sb7 O13 79.3(2) . .
O11 Sb7 O13 87.9(2) . .
O14 Sb7 O10 169.7(2) . 3_567
O16 Sb7 O10 86.6(2) . 3_567
O11 Sb7 O10 90.9(2) . 3_567
O13 Sb7 O10 90.0(2) . 3_567
O14 Sb7 C37 92.6(3) . .
O16 Sb7 C37 91.2(3) . .
O11 Sb7 C37 101.8(3) . .
O13 Sb7 C37 167.5(3) . .
O10 Sb7 C37 97.7(3) 3_567 .
O3 Sb2 O7 164.6(2) . .
O3 Sb2 O2 98.0(2) . .
O7 Sb2 O2 93.9(2) . .
O3 Sb2 O1 79.8(2) . .
O7 Sb2 O1 93.0(2) . .
O2 Sb2 O1 78.8(2) . .
O3 Sb2 O11 88.7(2) . .
O7 Sb2 O11 77.2(2) . .
O2 Sb2 O11 162.5(2) . .
O1 Sb2 O11 86.6(2) . .
O3 Sb2 C7 92.6(3) . .
O7 Sb2 C7 95.7(3) . .
O2 Sb2 C7 97.2(3) . .
O1 Sb2 C7 170.7(3) . .
O11 Sb2 C7 98.7(3) . .
O17 Sb4 O9 93.3(3) 3_567 .
O17 Sb4 O18 172.0(2) 3_567 3_567
O9 Sb4 O18 91.9(2) . 3_567
O17 Sb4 O10 96.7(2) 3_567 .
O9 Sb4 O10 162.6(2) . .
O18 Sb4 O10 76.8(2) 3_567 .
O17 Sb4 C19 94.0(3) 3_567 .
O9 Sb4 C19 94.8(3) . .
O18 Sb4 C19 91.5(3) 3_567 .
O10 Sb4 C19 98.6(3) . .
O17 Sb4 O8 88.7(2) 3_567 .
O9 Sb4 O8 78.1(2) . .
O18 Sb4 O8 86.5(2) 3_567 .
O10 Sb4 O8 87.9(2) . .
C19 Sb4 O8 172.6(3) . .
O17 Sb4 Sb3 138.53(18) 3_567 3_567
O9 Sb4 Sb3 126.16(18) . 3_567
O18 Sb4 Sb3 34.94(17) 3_567 3_567
O10 Sb4 Sb3 41.88(15) . 3_567
C19 Sb4 Sb3 94.6(3) . 3_567
O8 Sb4 Sb3 87.95(15) . 3_567
O12 Sb5 O9 94.8(2) . .
O12 Sb5 O7 170.7(2) . .
O9 Sb5 O7 91.3(2) . .
O12 Sb5 O8 88.7(2) . .
O9 Sb5 O8 78.4(2) . .
O7 Sb5 O8 85.7(2) . .
O12 Sb5 O11 95.8(2) . .
O9 Sb5 O11 163.3(2) . .
O7 Sb5 O11 76.8(2) . .
O8 Sb5 O11 89.0(2) . .
O12 Sb5 C25 92.4(3) . .
O9 Sb5 C25 94.1(3) . .
O7 Sb5 C25 94.1(3) . .
O8 Sb5 C25 172.4(3) . .
O11 Sb5 C25 98.4(3) . .
O5 Sb8 O17 91.9(2) 3_567 .
O5 Sb8 O16 168.5(2) 3_567 .
O17 Sb8 O16 89.8(2) . .
O5 Sb8 O15 87.8(2) 3_567 .
O17 Sb8 O15 170.7(2) . .
O16 Sb8 O15 88.7(2) . .
O5 Sb8 O13 90.1(2) 3_567 .
O17 Sb8 O13 91.4(2) . .
O16 Sb8 O13 78.5(2) . .
O15 Sb8 O13 79.3(2) . .
O5 Sb8 C43 94.0(3) 3_567 .
O17 Sb8 C43 95.0(3) . .
O16 Sb8 C43 97.2(3) . .
O15 Sb8 C43 94.3(3) . .
O13 Sb8 C43 172.3(3) . .
O18 Sb3 O3 161.4(3) . .
O18 Sb3 O4 92.6(3) . .
O3 Sb3 O4 101.2(3) . .
O18 Sb3 O1 91.9(2) . .
O3 Sb3 O1 79.0(2) . .
O4 Sb3 O1 78.2(2) . .
O18 Sb3 C13 98.8(3) . .
O3 Sb3 C13 92.1(3) . .
O4 Sb3 C13 96.2(3) . .
O1 Sb3 C13 168.2(3) . .
O18 Sb3 O10 76.4(2) . 3_567
O3 Sb3 O10 86.5(2) . 3_567
O4 Sb3 O10 158.8(2) . 3_567
O1 Sb3 O10 84.0(2) . 3_567
C13 Sb3 O10 103.3(3) . 3_567
O18 Sb3 Sb4 35.86(18) . 3_567
O3 Sb3 Sb4 126.92(18) . 3_567
O4 Sb3 Sb4 126.88(19) . 3_567
O1 Sb3 Sb4 89.17(16) . 3_567
C13 Sb3 Sb4 102.4(3) . 3_567
O10 Sb3 Sb4 40.57(15) 3_567 3_567
O6 Sb1 O5 95.1(2) . .
O6 Sb1 O4 87.0(2) . .
O5 Sb1 O4 170.9(2) . .
O6 Sb1 O2 170.1(2) . .
O5 Sb1 O2 84.5(2) . .
O4 Sb1 O2 91.9(2) . .
O6 Sb1 O1 92.6(2) . .
O5 Sb1 O1 93.5(2) . .
O4 Sb1 O1 77.6(2) . .
O2 Sb1 O1 77.5(2) . .
O6 Sb1 C1 93.7(3) . .
O5 Sb1 C1 97.4(3) . .
O4 Sb1 C1 91.3(3) . .
O2 Sb1 C1 96.1(3) . .
O1 Sb1 C1 166.9(3) . .
Sb7 O11 Sb5 132.1(3) . .
Sb7 O11 Sb2 128.8(3) . .
Sb5 O11 Sb2 97.6(2) . .
Sb5 O8 Sb4 96.2(2) . .
Sb7 O10 Sb4 130.4(3) 3_567 .
Sb7 O10 Sb3 130.2(3) 3_567 3_567
Sb4 O10 Sb3 97.6(2) . 3_567
Sb6 O6 Sb1 136.6(3) 3_567 .
Sb2 O3 Sb3 105.5(3) . .
Sb4 O17 Sb8 136.1(3) 3_567 .
Sb5 O12 Sb6 134.5(3) . .
Sb4 O9 Sb5 107.3(3) . .
Sb2 O1 Sb1 99.2(2) . .
Sb2 O1 Sb3 95.5(2) . .
Sb1 O1 Sb3 98.4(2) . .
Sb8 O5 Sb1 136.7(3) 3_567 .
Sb2 O7 Sb5 107.9(3) . .
Sb7 O13 Sb8 99.0(2) . .
Sb7 O13 Sb6 97.0(2) . .
Sb8 O13 Sb6 98.3(2) . .
Sb7 O16 Sb8 103.2(2) . .
Sb3 O4 Sb1 105.9(3) . .
Sb7 O14 Sb6 104.6(3) . .
Sb2 O2 Sb1 104.3(3) . .
Sb3 O18 Sb4 109.2(3) . 3_567
Sb6 O15 Sb8 103.0(2) . .
C48 C43 C44 118.8(9) . .
C48 C43 Sb8 122.3(7) . .
C44 C43 Sb8 118.7(6) . .
C36 C31 C32 119.7(8) . .
C36 C31 Sb6 119.8(7) . .
C32 C31 Sb6 120.5(7) . .
C25 C30 C29 120.8(9) . .
C25 C30 H30 119.6 . .
C29 C30 H30 119.6 . .
C30 C25 C26 119.0(8) . .
C30 C25 Sb5 122.5(7) . .
C26 C25 Sb5 118.5(7) . .
C10 C11 C12 118.6(10) . .
C10 C11 H11 120.7 . .
C12 C11 H11 120.7 . .
C7 C12 C11 121.0(10) . .
C7 C12 H12 119.5 . .
C11 C12 H12 119.5 . .
C38 C37 C42 119.7(9) . .
C38 C37 Sb7 120.6(7) . .
C42 C37 Sb7 118.6(7) . .
C7 C8 C9 120.4(10) . .
C7 C8 H8 119.8 . .
C9 C8 H8 119.8 . .
C27 C26 C25 120.2(9) . .
C27 C26 H26 119.9 . .
C25 C26 H26 119.9 . .
C12 C7 C8 119.3(9) . .
C12 C7 Sb2 121.0(7) . .
C8 C7 Sb2 119.7(7) . .
C37 C38 C39 120.3(10) . .
C37 C38 H38 119.8 . .
C39 C38 H38 119.8 . .
C40 C39 C38 118.6(10) . .
C40 C39 H39 120.7 . .
C38 C39 H39 120.7 . .
C18 C13 C14 118.3(10) . .
C18 C13 Sb3 121.4(8) . .
C14 C13 Sb3 120.3(8) . .
C2 C1 C6 117.5(9) . .
C2 C1 Sb1 123.8(7) . .
C6 C1 Sb1 117.8(7) . .
C20 C19 C24 118.7(9) . .
C20 C19 Sb4 124.2(8) . .
C24 C19 Sb4 117.1(7) . .
C5 C4 C3 120.6(10) . .
C5 C4 Cl1 119.2(9) . .
C3 C4 Cl1 120.1(9) . .
C31 C36 C35 121.3(9) . .
C31 C36 H36 119.3 . .
C35 C36 H36 119.3 . .
C9 C10 C11 122.3(10) . .
C9 C10 Cl2 118.4(9) . .
C11 C10 Cl2 119.3(8) . .
C45 C44 C43 120.7(9) . .
C45 C44 H44 119.7 . .
C43 C44 H44 119.7 . .
C34 C35 C36 118.6(10) . .
C34 C35 H35 120.7 . .
C36 C35 H35 120.7 . .
C23 C24 C19 121.0(11) . .
C23 C24 H24 119.5 . .
C19 C24 H24 119.5 . .
C31 C32 C33 119.0(10) . .
C31 C32 H32 120.5 . .
C33 C32 H32 120.5 . .
C46 C47 C48 119.3(10) . .
C46 C47 H47 120.3 . .
C48 C47 H47 120.3 . .
C28 C27 C26 119.0(10) . .
C28 C27 H27 120.5 . .
C26 C27 H27 120.5 . .
C5 C6 C1 121.7(10) . .
C5 C6 H6 119.1 . .
C1 C6 H6 119.1 . .
C28 C29 C30 118.9(10) . .
C28 C29 H29 120.6 . .
C30 C29 H29 120.6 . .
C27 C28 C29 122.1(10) . .
C27 C28 Cl5 119.3(9) . .
C29 C28 Cl5 118.5(9) . .
C16 C17 C18 119.9(12) . .
C16 C17 H17 120.0 . .
C18 C17 H17 120.0 . .
C1 C2 C3 122.2(10) . .
C1 C2 H2 118.9 . .
C3 C2 H2 118.9 . .
C19 C20 C21 120.9(11) . .
C19 C20 H20 119.5 . .
C21 C20 H20 119.5 . .
C45 C46 C47 121.1(10) . .
C45 C46 Cl8 119.2(9) . .
C47 C46 Cl8 119.6(9) . .
C46 C45 C44 119.4(10) . .
C46 C45 H45 120.3 . .
C44 C45 H45 120.3 . .
C10 C9 C8 118.4(10) . .
C10 C9 H9 120.8 . .
C8 C9 H9 120.8 . .
C43 C48 C47 120.6(10) . .
C43 C48 H48 119.7 . .
C47 C48 H48 119.7 . .
C13 C18 C17 120.7(11) . .
C13 C18 H18 119.7 . .
C17 C18 H18 119.7 . .
C4 C3 C2 118.6(10) . .
C4 C3 H3 120.7 . .
C2 C3 H3 120.7 . .
C41 C40 C39 122.6(10) . .
C41 C40 Cl7 118.3(9) . .
C39 C40 Cl7 119.1(10) . .
C35 C34 C33 121.8(10) . .
C35 C34 Cl6 119.0(9) . .
C33 C34 Cl6 119.2(9) . .
C22 C23 C24 118.8(11) . .
C22 C23 H23 120.6 . .
C24 C23 H23 120.6 . .
C34 C33 C32 119.6(10) . .
C34 C33 H33 120.2 . .
C32 C33 H33 120.2 . .
C13 C14 C15 119.9(11) . .
C13 C14 H14 120.0 . .
C15 C14 H14 120.0 . .
C37 C42 C41 119.7(11) . .
C37 C42 H42 120.1 . .
C41 C42 H42 120.1 . .
C23 C22 C21 121.7(10) . .
C23 C22 Cl4 118.6(10) . .
C21 C22 Cl4 119.7(10) . .
C40 C41 C42 119.0(11) . .
C40 C41 H41 120.5 . .
C42 C41 H41 120.5 . .
C22 C21 C20 119.0(11) . .
C22 C21 H21 120.5 . .
C20 C21 H21 120.5 . .
C17 C16 C15 122.0(12) . .
C17 C16 Cl3 118.7(10) . .
C15 C16 Cl3 119.2(10) . .
C50 N2 N1 108.4(10) . .
C50 N2 H2A 125.8 . .
N1 N2 H2A 125.8 . .
N2 N1 C52 108.7(11) . .
N2 C50 C51 109.3(12) . .
N2 C50 C49 122.1(12) . .
C51 C50 C49 128.6(11) . .
N1 C52 C51 108.2(12) . .
N1 C52 C53 119.3(14) . .
C51 C52 C53 132.1(12) . .
C50 C49 H49A 109.5 . .
C50 C49 H49B 109.5 . .
H49A C49 H49B 109.5 . .
C50 C49 H49C 109.5 . .
H49A C49 H49C 109.5 . .
H49B C49 H49C 109.5 . .
C4 C5 C6 119.3(10) . .
C4 C5 H5 120.4 . .
C6 C5 H5 120.4 . .
C52 C51 C50 105.2(11) . .
C52 C51 H51 127.4 . .
C50 C51 H51 127.4 . .
C16 C15 C14 119.2(12) . .
C16 C15 H15 120.4 . .
C14 C15 H15 120.4 . .
N6 N5 C60 109.2(9) . .
N5 C60 C61 107.0(11) . .
N5 C60 C59 123.0(12) . .
C61 C60 C59 129.8(12) . .
C62 C61 C60 107.1(10) . .
C62 C61 H61 126.4 . .
C60 C61 H61 126.4 . .
C60 C59 H59A 109.5 . .
C60 C59 H59B 109.5 . .
H59A C59 H59B 109.5 . .
C60 C59 H59C 109.5 . .
H59A C59 H59C 109.5 . .
H59B C59 H59C 109.5 . .
N5 N6 C62 111.0(10) . .
N5 N6 H6A 124.5 . .
C62 N6 H6A 124.5 . .
C62 C63 H63A 109.5 . .
C62 C63 H63B 109.5 . .
H63A C63 H63B 109.5 . .
C62 C63 H63C 109.5 . .
H63A C63 H63C 109.5 . .
H63B C63 H63C 109.5 . .
N6 C62 C61 105.7(11) . .
N6 C62 C63 121.6(12) . .
C61 C62 C63 132.6(11) . .
C52 C53 H53A 109.5 . .
C52 C53 H53B 109.5 . .
H53A C53 H53B 109.5 . .
C52 C53 H53C 109.5 . .
H53A C53 H53C 109.5 . .
H53B C53 H53C 109.5 . .
C57 N4 N3 110.6(9) . .
C57 N4 H4 124.7 . .
N3 N4 H4 124.7 . .
N4 C57 C56 106.1(10) . .
N4 C57 C58 122.1(10) . .
C56 C57 C58 131.8(10) . .
N3 C55 C56 109.2(10) . .
N3 C55 C54 119.8(11) . .
C56 C55 C54 131.0(11) . .
C55 C56 C57 105.9(9) . .
C55 C56 H56 127.1 . .
C57 C56 H56 127.1 . .
C57 C58 H58A 109.5 . .
C57 C58 H58B 109.5 . .
H58A C58 H58B 109.5 . .
C57 C58 H58C 109.5 . .
H58A C58 H58C 109.5 . .
H58B C58 H58C 109.5 . .
C55 C54 H54A 109.5 . .
C55 C54 H54B 109.5 . .
H54A C54 H54B 109.5 . .
C55 C54 H54C 109.5 . .
H54A C54 H54C 109.5 . .
H54B C54 H54C 109.5 . .
C55 N3 N4 108.1(9) . .

loop_
_geom_bond_atom_site_label_1
_geom_bond_atom_site_label_2
_geom_bond_distance
_geom_bond_site_symmetry_2
Sb6 O6 1.942(6) 3_567
Sb6 O12 1.958(6) .
Sb6 O14 1.984(6) .
Sb6 O15 2.039(6) .
Sb6 C31 2.107(8) .
Sb6 O13 2.124(6) .
Sb7 O14 1.980(6) .
Sb7 O16 2.019(6) .
Sb7 O11 2.062(5) .
Sb7 O13 2.064(6) .
Sb7 O10 2.069(5) 3_567
Sb7 C37 2.109(9) .
Sb2 O3 1.952(6) .
Sb2 O7 1.953(6) .
Sb2 O2 1.989(6) .
Sb2 O1 2.084(6) .
Sb2 O11 2.117(6) .
Sb2 C7 2.119(9) .
Sb4 O17 1.931(6) 3_567
Sb4 O9 1.954(6) .
Sb4 O18 1.980(6) 3_567
Sb4 O10 2.094(6) .
Sb4 C19 2.117(9) .
Sb4 O8 2.126(5) .
Sb4 Sb3 3.1916(8) 3_567
Sb5 O12 1.931(6) .
Sb5 O9 1.961(6) .
Sb5 O7 1.980(6) .
Sb5 O8 2.110(5) .
Sb5 O11 2.110(5) .
Sb5 C25 2.120(8) .
Sb8 O5 1.940(6) 3_567
Sb8 O17 1.943(6) .
Sb8 O16 2.019(6) .
Sb8 O15 2.042(6) .
Sb8 O13 2.098(6) .
Sb8 C43 2.129(9) .
Sb3 O18 1.936(6) .
Sb3 O3 1.953(6) .
Sb3 O4 1.967(6) .
Sb3 O1 2.116(6) .
Sb3 C13 2.121(9) .
Sb3 O10 2.149(5) 3_567
Sb3 Sb4 3.1918(8) 3_567
Sb1 O6 1.943(6) .
Sb1 O5 1.953(6) .
Sb1 O4 2.023(6) .
Sb1 O2 2.037(6) .
Sb1 O1 2.091(6) .
Sb1 C1 2.115(9) .
O10 Sb7 2.069(5) 3_567
O10 Sb3 2.149(5) 3_567
O6 Sb6 1.942(6) 3_567
O17 Sb4 1.931(6) 3_567
O5 Sb8 1.940(6) 3_567
O18 Sb4 1.980(6) 3_567
C43 C48 1.371(13) .
C43 C44 1.394(13) .
C31 C36 1.377(14) .
C31 C32 1.383(14) .
C30 C25 1.365(13) .
C30 C29 1.390(14) .
C30 H30 0.9500 .
C25 C26 1.397(13) .
C11 C10 1.369(16) .
C11 C12 1.392(14) .
C11 H11 0.9500 .
C12 C7 1.365(14) .
C12 H12 0.9500 .
C37 C38 1.375(14) .
C37 C42 1.391(14) .
C8 C7 1.389(14) .
C8 C9 1.398(14) .
C8 H8 0.9500 .
C26 C27 1.388(14) .
C26 H26 0.9500 .
C38 C39 1.404(15) .
C38 H38 0.9500 .
C39 C40 1.361(17) .
C39 H39 0.9500 .
C13 C18 1.376(15) .
C13 C14 1.379(15) .
C1 C2 1.348(14) .
C1 C6 1.383(13) .
C19 C20 1.377(14) .
C19 C24 1.391(14) .
C4 C5 1.358(15) .
C4 C3 1.372(16) .
C4 Cl1 1.747(10) .
C36 C35 1.380(14) .
C36 H36 0.9500 .
C10 C9 1.363(15) .
C10 Cl2 1.749(10) .
C44 C45 1.378(14) .
C44 H44 0.9500 .
C35 C34 1.352(16) .
C35 H35 0.9500 .
C24 C23 1.382(15) .
C24 H24 0.9500 .
C32 C33 1.393(15) .
C32 H32 0.9500 .
C47 C46 1.375(16) .
C47 C48 1.387(15) .
C47 H47 0.9500 .
C27 C28 1.356(16) .
C27 H27 0.9500 .
C6 C5 1.376(14) .
C6 H6 0.9500 .
C29 C28 1.365(16) .
C29 H29 0.9500 .
C28 Cl5 1.751(11) .
C17 C16 1.319(18) .
C17 C18 1.395(16) .
C17 H17 0.9500 .
C2 C3 1.393(16) .
C2 H2 0.9500 .
C20 C21 1.380(15) .
C20 H20 0.9500 .
C46 C45 1.363(15) .
C46 Cl8 1.742(10) .
C45 H45 0.9500 .
C9 H9 0.9500 .
C48 H48 0.9500 .
C18 H18 0.9500 .
C3 H3 0.9500 .
C40 C41 1.357(18) .
C40 Cl7 1.748(11) .
C34 C33 1.377(16) .
C34 Cl6 1.753(10) .
C23 C22 1.365(18) .
C23 H23 0.9500 .
C33 H33 0.9500 .
C14 C15 1.407(18) .
C14 H14 0.9500 .
C42 C41 1.402(16) .
C42 H42 0.9500 .
C22 C21 1.377(17) .
C22 Cl4 1.753(11) .
C41 H41 0.9500 .
C21 H21 0.9500 .
C16 C15 1.352(19) .
C16 Cl3 1.753(12) .
N2 C50 1.312(13) .
N2 N1 1.337(13) .
N2 H2A 0.8800 .
N1 C52 1.350(15) .
C50 C51 1.390(19) .
C50 C49 1.492(19) .
C52 C51 1.36(2) .
C52 C53 1.52(2) .
C49 H49A 0.9800 .
C49 H49B 0.9800 .
C49 H49C 0.9800 .
C5 H5 0.9500 .
C51 H51 0.9500 .
C15 H15 0.9500 .
N5 N6 1.323(13) .
N5 C60 1.323(14) .
C60 C61 1.391(18) .
C60 C59 1.487(18) .
C61 C62 1.386(18) .
C61 H61 0.9500 .
C59 H59A 0.9800 .
C59 H59B 0.9800 .
C59 H59C 0.9800 .
N6 C62 1.331(13) .
N6 H6A 0.8800 .
C63 C62 1.467(18) .
C63 H63A 0.9800 .
C63 H63B 0.9800 .
C63 H63C 0.9800 .
C53 H53A 0.9800 .
C53 H53B 0.9800 .
C53 H53C 0.9800 .
N4 C57 1.333(13) .
N4 N3 1.346(12) .
N4 H4 0.8800 .
C57 C56 1.400(15) .
C57 C58 1.456(16) .
C55 N3 1.310(13) .
C55 C56 1.386(16) .
C55 C54 1.495(17) .
C56 H56 0.9500 .
C58 H58A 0.9800 .
C58 H58B 0.9800 .
C58 H58C 0.9800 .
C54 H54A 0.9800 .
C54 H54B 0.9800 .
C54 H54C 0.9800 .
